data_1555552
loop_
_publ_author_name
'Sun, Huan-Li'
'Chen, Fei'
'Xie, Ming-Sheng'
'Guo, Hai-Ming'
'Qu, Gui-Rong'
'He, Yan-Mei'
'Fan, Qing-Hua'

_publ_section_title
;
 Asymmetric Hydrogenation of \a-Purine Nucleobase-Substituted Acrylates
 with Rhodium Diphosphine Complexes: Access to Tenofovir Analogues.
;
_journal_issue 9
_journal_name_full 'Organic letters'
_journal_page_first 2260
_journal_page_last 2263
_journal_paper_doi 10.1021/acs.orglett.6b00869
_journal_volume 18
_journal_year 2016
_chemical_absolute_configuration ad
_chemical_formula_moiety 'C8 H9 Cl N4 O'
_chemical_formula_sum 'C8 H9 Cl N4 O'
_chemical_formula_weight 212.64
_space_group_crystal_system orthorhombic
_space_group_IT_number 18
_space_group_name_Hall 'P 2 2ab'
_space_group_name_H-M_alt 'P 21 21 2'
_atom_sites_solution_hydrogens mixed
_atom_sites_solution_primary direct
_audit_creation_date 2015-08-21
_audit_creation_method
;
Olex2 1.2
(compiled 2015.01.26 svn.r3150 for OlexSys, GUI svn.r4998)
;
_cell_angle_alpha 90
_cell_angle_beta 90
_cell_angle_gamma 90
_cell_formula_units_Z 8
_cell_length_a 15.3345(15)
_cell_length_b 17.4841(18)
_cell_length_c 6.9026(6)
_cell_measurement_reflns_used 6385
_cell_measurement_temperature 173.1500
_cell_measurement_theta_max 27.4852
_cell_measurement_theta_min 2.6797
_cell_volume 1850.7(3)
_computing_cell_refinement 'CrystalClear (Rigaku Inc., 2007)'
_computing_data_collection 'CrystalClear (Rigaku Inc., 2007)'
_computing_data_reduction 'CrystalClear (Rigaku Inc., 2007)'
_computing_molecular_graphics 'Olex2 (Dolomanov et al., 2009)'
_computing_publication_material 'CIFTAB (Sheldrick, 2013)'
_computing_structure_refinement 'SHELXL (Sheldrick, 2014)'
_computing_structure_solution
;
'SHELXT (Sheldrick, 2014)'
;
_diffrn_ambient_temperature 173.1500
_diffrn_detector_area_resol_mean 28.5714
_diffrn_measured_fraction_theta_full 0.999
_diffrn_measured_fraction_theta_max 0.998
_diffrn_measurement_details
;
scan:
	Number of images: 360
	           Slice: -110.0000 - 70.0000
	     Image width: 0.5000
	        Exp time: 5.0000
	   Rotation axis: Omega
	           Omega: 0.0000
	             Chi: 45.0000
	             Phi: 90.0000
	             XTD: 45.0426
	          2theta: -19.9802
scan:
	Number of images: 360
	           Slice: -110.0000 - 70.0000
	     Image width: 0.5000
	        Exp time: 5.0000
	   Rotation axis: Omega
	           Omega: 0.0000
	             Chi: 45.0000
	             Phi: 0.0000
	             XTD: 45.0426
	          2theta: -19.9802
scan:
	Number of images: 344
	           Slice: -110.0000 - 62.0000
	     Image width: 0.5000
	        Exp time: 5.0000
	   Rotation axis: Omega
	           Omega: 0.0000
	             Chi: 45.0000
	             Phi: 180.0000
	             XTD: 45.0426
	          2theta: -19.9802
;
_diffrn_measurement_device
;
Saturn724+ (2x2 bin mode)
;
_diffrn_measurement_device_details
;
AFC10: Fixed Chi 2 circle
;
_diffrn_measurement_device_type 'Saturn724+ CCD'
_diffrn_measurement_method '\w scans at fixed \c = 45\%'
_diffrn_orient_matrix_type d*Trek
_diffrn_orient_matrix_UB_11 0.0619
_diffrn_orient_matrix_UB_12 0.0191
_diffrn_orient_matrix_UB_13 0.0078
_diffrn_orient_matrix_UB_21 0.0458
_diffrn_orient_matrix_UB_22 -0.1260
_diffrn_orient_matrix_UB_23 -0.0548
_diffrn_orient_matrix_UB_31 -0.0005
_diffrn_orient_matrix_UB_32 0.0227
_diffrn_orient_matrix_UB_33 -0.0525
_diffrn_radiation_detector CCD
_diffrn_radiation_monochromator 'Graphite Monochromator'
_diffrn_radiation_type MoK\a
_diffrn_radiation_wavelength 0.71073
_diffrn_reflns_av_R_equivalents 0.0308
_diffrn_reflns_av_unetI/netI 0.0203
_diffrn_reflns_Laue_measured_fraction_full 0.999
_diffrn_reflns_Laue_measured_fraction_max 0.998
_diffrn_reflns_limit_h_max 19
_diffrn_reflns_limit_h_min -19
_diffrn_reflns_limit_k_max 22
_diffrn_reflns_limit_k_min -22
_diffrn_reflns_limit_l_max 8
_diffrn_reflns_limit_l_min -8
_diffrn_reflns_number 21062
_diffrn_reflns_point_group_measured_fraction_full 0.999
_diffrn_reflns_point_group_measured_fraction_max 0.998
_diffrn_reflns_theta_full 26.000
_diffrn_reflns_theta_max 27.523
_diffrn_reflns_theta_min 1.766
_diffrn_source 'Sealed Tube'
_diffrn_source_current 30.0000
_diffrn_source_power 1.5000
_diffrn_source_voltage 50.0000
_exptl_absorpt_coefficient_mu 0.383
_exptl_absorpt_correction_T_max 1.0000
_exptl_absorpt_correction_T_min 0.8333
_exptl_absorpt_correction_type multi-scan
_exptl_absorpt_process_details 'CrystalClear (Rigaku Inc., 2007)'
_exptl_crystal_colour Colorless
_exptl_crystal_density_diffrn 1.526
_exptl_crystal_description block
_exptl_crystal_F_000 880
_exptl_crystal_size_max 0.73
_exptl_crystal_size_mid 0.37
_exptl_crystal_size_min 0.18
_refine_diff_density_max 0.346
_refine_diff_density_min -0.189
_refine_diff_density_rms 0.043
_refine_ls_abs_structure_details
;
 Flack x determined using 1746 quotients [(I+)-(I-)]/[(I+)+(I-)]
 (Parsons and Flack (2004), Acta Cryst. A60, s61).
;
_refine_ls_abs_structure_Flack 0.036(18)
_refine_ls_extinction_method none
_refine_ls_goodness_of_fit_ref 1.119
_refine_ls_hydrogen_treatment mixed
_refine_ls_matrix_type full
_refine_ls_number_parameters 263
_refine_ls_number_reflns 4245
_refine_ls_number_restraints 0
_refine_ls_restrained_S_all 1.119
_refine_ls_R_factor_all 0.0318
_refine_ls_R_factor_gt 0.0315
_refine_ls_shift/su_max 0.001
_refine_ls_shift/su_mean 0.000
_refine_ls_structure_factor_coef Fsqd
_refine_ls_weighting_details 'w=1/[\s^2^(Fo^2^)+(0.0412P)^2^+0.4929P] where P=(Fo^2^+2Fc^2^)/3'
_refine_ls_weighting_scheme calc
_refine_ls_wR_factor_gt 0.0821
_refine_ls_wR_factor_ref 0.0823
_reflns_Friedel_coverage 0.742
_reflns_Friedel_fraction_full 1.000
_reflns_Friedel_fraction_max 0.997
_reflns_number_gt 4220
_reflns_number_total 4245
_reflns_threshold_expression 'I > 2\s(I)'
_cod_data_source_file ol6b00869_si_002.cif
_cod_data_source_block b
_cod_database_code 1555552
_shelxl_version_number 2013-4
_shelx_space_group_comment
;
The symmetry employed for this shelxl refinement is uniquely defined
by the following loop, which should always be used as a source of
symmetry information in preference to the above space-group names.
They are only intended as comments.
;
_diffrn_number_total 4591
_olex2_refinement_description
;
1. Fixed Uiso
 At 1.2 times of:
  All C(H) groups, All C(H,H) groups
 At 1.5 times of:
  All C(H,H,H) groups
2.a Ternary CH refined with riding coordinates:
 C1(H1A), C1A(H1AB)
2.b Secondary CH2 refined with riding coordinates:
 C2(H2A,H2B), C2A(H2AA,H2AB)
2.c Aromatic/amide H refined with riding coordinates:
 C4(H4), C7(H7), C4A(H4A), C7A(H7A)
2.d Idealised Me refined as rotating group:
 C3(H3A,H3B,H3C), C3A(H3AA,H3AB,H3AC)
;
_olex2_submission_special_instructions 'No special instructions were received'

loop_
_space_group_symop_operation_xyz
'x, y, z'
'-x, -y, z'
'-x+1/2, y+1/2, -z'
'x+1/2, -y+1/2, -z'

loop_
_atom_site_label
_atom_site_type_symbol
_atom_site_fract_x
_atom_site_fract_y
_atom_site_fract_z
_atom_site_U_iso_or_equiv
_atom_site_adp_type
_atom_site_occupancy
_atom_site_site_symmetry_order
_atom_site_calc_flag
_atom_site_refinement_flags_posn
Cl1 Cl 0.56079(4) 0.39435(3) 0.58417(9) 0.03291(15) Uani 1 1 d .
O1 O 0.29901(12) 0.08622(10) 0.8160(3) 0.0327(4) Uani 1 1 d .
N1 N 0.40811(12) 0.14963(10) 0.5193(3) 0.0227(4) Uani 1 1 d .
N2 N 0.39683(12) 0.27783(10) 0.5239(3) 0.0242(4) Uani 1 1 d .
N3 N 0.63517(13) 0.25955(12) 0.5957(3) 0.0314(4) Uani 1 1 d .
N4 N 0.56431(12) 0.13722(11) 0.5669(3) 0.0277(4) Uani 1 1 d .
C1 C 0.38227(15) 0.06799(12) 0.5175(3) 0.0247(5) Uani 1 1 d .
H1A H 0.4318 0.0383 0.4682 0.030 Uiso 1 1 calc R
C2 C 0.36454(16) 0.04196(13) 0.7249(4) 0.0272(5) Uani 1 1 d .
H2A H 0.3467 -0.0113 0.7236 0.033 Uiso 1 1 calc R
H2B H 0.4180 0.0456 0.7995 0.033 Uiso 1 1 calc R
C3 C 0.30624(19) 0.05486(15) 0.3836(4) 0.0381(6) Uani 1 1 d .
H3A H 0.2557 0.0805 0.4338 0.057 Uiso 1 1 calc GR
H3B H 0.2947 0.0010 0.3742 0.057 Uiso 1 1 calc GR
H3C H 0.3198 0.0747 0.2576 0.057 Uiso 1 1 calc GR
C4 C 0.35540(14) 0.21217(12) 0.5060(3) 0.0249(5) Uani 1 1 d .
H4 H 0.2955 0.2088 0.4862 0.030 Uiso 1 1 calc R
C5 C 0.48283(14) 0.25664(12) 0.5500(3) 0.0215(4) Uani 1 1 d .
C6 C 0.56015(14) 0.29592(12) 0.5761(3) 0.0242(4) Uani 1 1 d .
C7 C 0.63336(15) 0.18263(14) 0.5888(4) 0.0320(5) Uani 1 1 d .
H7 H 0.6869 0.1582 0.6009 0.038 Uiso 1 1 calc R
C8 C 0.49066(14) 0.17680(12) 0.5480(3) 0.0220(4) Uani 1 1 d .
Cl1A Cl 0.55027(4) 0.10291(3) 0.06905(10) 0.03659(16) Uani 1 1 d .
O1A O 0.31569(12) 0.41343(10) 0.4063(3) 0.0305(4) Uani 1 1 d .
N1A N 0.37488(12) 0.33859(10) 0.0466(3) 0.0244(4) Uani 1 1 d .
N2A N 0.37582(13) 0.21035(11) 0.0189(3) 0.0264(4) Uani 1 1 d .
N3A N 0.61211(13) 0.24213(12) 0.0973(3) 0.0313(4) Uani 1 1 d .
N4A N 0.53051(12) 0.36007(11) 0.0932(3) 0.0276(4) Uani 1 1 d .
C1A C 0.33766(15) 0.41713(12) 0.0579(3) 0.0263(5) Uani 1 1 d .
H1AB H 0.2741 0.4130 0.0463 0.032 Uiso 1 1 calc R
C2A C 0.35815(17) 0.45216(13) 0.2543(3) 0.0261(5) Uani 1 1 d .
H2AA H 0.4206 0.4506 0.2757 0.031 Uiso 1 1 calc R
H2AB H 0.3402 0.5054 0.2544 0.031 Uiso 1 1 calc R
C3A C 0.36998(18) 0.46603(15) -0.1055(4) 0.0369(6) Uani 1 1 d .
H3AA H 0.4319 0.4725 -0.0943 0.055 Uiso 1 1 calc GR
H3AB H 0.3420 0.5151 -0.1002 0.055 Uiso 1 1 calc GR
H3AC H 0.3566 0.4418 -0.2267 0.055 Uiso 1 1 calc GR
C4A C 0.32903(15) 0.27350(13) 0.0186(4) 0.0271(5) Uani 1 1 d .
H4A H 0.2689 0.2733 0.0006 0.032 Uiso 1 1 calc R
C5A C 0.45983(14) 0.23622(12) 0.0496(3) 0.0227(4) Uani 1 1 d .
C6A C 0.54044(15) 0.20150(13) 0.0717(3) 0.0259(5) Uani 1 1 d .
C7A C 0.60333(16) 0.31889(15) 0.1068(4) 0.0326(5) Uani 1 1 d .
H7A H 0.6545 0.3464 0.1252 0.039 Uiso 1 1 calc R
C8A C 0.46056(14) 0.31633(12) 0.0655(3) 0.0223(4) Uani 1 1 d .
H1 H 0.321(2) 0.122(2) 0.879(6) 0.056(11) Uiso 1 1 d .
H1AA H 0.343(2) 0.3796(19) 0.429(6) 0.051(10) Uiso 1 1 d .

loop_
_atom_site_aniso_label
_atom_site_aniso_U_11
_atom_site_aniso_U_22
_atom_site_aniso_U_33
_atom_site_aniso_U_23
_atom_site_aniso_U_13
_atom_site_aniso_U_12
Cl1 0.0378(3) 0.0245(3) 0.0364(3) -0.0027(2) 0.0002(3) -0.0083(2)
O1 0.0314(9) 0.0290(9) 0.0377(9) -0.0103(8) 0.0079(7) -0.0083(7)
N1 0.0210(8) 0.0195(8) 0.0278(9) 0.0033(7) 0.0002(7) -0.0007(7)
N2 0.0217(9) 0.0219(9) 0.0290(10) 0.0044(8) 0.0008(7) 0.0003(7)
N3 0.0239(9) 0.0370(11) 0.0333(11) 0.0042(9) -0.0036(9) -0.0040(8)
N4 0.0243(9) 0.0274(9) 0.0314(10) 0.0042(8) -0.0013(9) 0.0047(8)
C1 0.0245(10) 0.0180(9) 0.0317(12) -0.0014(9) 0.0019(9) -0.0011(8)
C2 0.0326(12) 0.0181(10) 0.0308(12) 0.0028(9) 0.0001(10) -0.0009(9)
C3 0.0439(15) 0.0328(13) 0.0376(14) 0.0026(11) -0.0093(12) -0.0122(11)
C4 0.0206(10) 0.0229(10) 0.0313(11) 0.0044(9) -0.0004(9) 0.0006(8)
C5 0.0231(10) 0.0213(10) 0.0202(10) 0.0035(8) 0.0005(8) -0.0004(8)
C6 0.0257(10) 0.0258(10) 0.0211(10) -0.0002(8) 0.0002(10) -0.0038(9)
C7 0.0213(10) 0.0357(12) 0.0390(14) 0.0049(11) -0.0034(10) 0.0035(9)
C8 0.0217(10) 0.0228(10) 0.0214(10) 0.0014(8) -0.0004(9) -0.0012(8)
Cl1A 0.0437(3) 0.0273(3) 0.0388(3) -0.0065(3) -0.0036(3) 0.0117(3)
O1A 0.0307(9) 0.0240(8) 0.0368(9) 0.0038(7) 0.0056(8) 0.0075(7)
N1A 0.0255(9) 0.0211(9) 0.0266(9) -0.0021(8) -0.0041(8) 0.0007(7)
N2A 0.0270(9) 0.0224(9) 0.0299(10) -0.0035(8) -0.0022(8) -0.0011(7)
N3A 0.0252(9) 0.0377(11) 0.0309(10) -0.0045(9) 0.0043(9) 0.0029(8)
N4A 0.0262(9) 0.0287(10) 0.0278(10) -0.0010(8) 0.0007(8) -0.0048(8)
C1A 0.0282(11) 0.0210(10) 0.0298(11) -0.0002(9) -0.0048(10) 0.0031(8)
C2A 0.0326(12) 0.0177(10) 0.0279(12) -0.0007(9) -0.0013(9) 0.0011(9)
C3A 0.0413(14) 0.0355(13) 0.0339(13) 0.0053(11) -0.0032(12) 0.0024(11)
C4A 0.0261(10) 0.0238(10) 0.0312(11) -0.0036(9) -0.0043(9) -0.0011(9)
C5A 0.0273(11) 0.0211(10) 0.0196(10) -0.0016(8) 0.0016(8) -0.0004(8)
C6A 0.0313(11) 0.0267(10) 0.0197(10) -0.0038(9) 0.0019(9) 0.0044(9)
C7A 0.0277(11) 0.0377(13) 0.0323(13) -0.0039(11) 0.0018(10) -0.0073(10)
C8A 0.0264(10) 0.0227(10) 0.0179(10) -0.0017(8) -0.0005(9) -0.0008(8)

loop_
_atom_type_symbol
_atom_type_description
_atom_type_scat_dispersion_real
_atom_type_scat_dispersion_imag
_atom_type_scat_source
C C 0.0033 0.0016 'International Tables Vol C Tables 4.2.6.8 and 6.1.1.4'
H H 0.0000 0.0000 'International Tables Vol C Tables 4.2.6.8 and 6.1.1.4'
Cl Cl 0.1484 0.1585 'International Tables Vol C Tables 4.2.6.8 and 6.1.1.4'
N N 0.0061 0.0033 'International Tables Vol C Tables 4.2.6.8 and 6.1.1.4'
O O 0.0106 0.0060 'International Tables Vol C Tables 4.2.6.8 and 6.1.1.4'

loop_
_geom_angle_atom_site_label_1
_geom_angle_atom_site_label_2
_geom_angle_atom_site_label_3
_geom_angle
C2 O1 H1 110(2)
C4 N1 C1 127.88(18)
C4 N1 C8 106.27(18)
C8 N1 C1 125.72(18)
C4 N2 C5 103.82(18)
C6 N3 C7 117.3(2)
C8 N4 C7 112.07(19)
N1 C1 H1A 107.8
N1 C1 C2 109.10(18)
N1 C1 C3 111.04(18)
C2 C1 H1A 107.8
C3 C1 H1A 107.8
C3 C1 C2 113.1(2)
O1 C2 C1 112.35(19)
O1 C2 H2A 109.1
O1 C2 H2B 109.1
C1 C2 H2A 109.1
C1 C2 H2B 109.1
H2A C2 H2B 107.9
C1 C3 H3A 109.5
C1 C3 H3B 109.5
C1 C3 H3C 109.5
H3A C3 H3B 109.5
H3A C3 H3C 109.5
H3B C3 H3C 109.5
N1 C4 H4 123.0
N2 C4 N1 114.00(19)
N2 C4 H4 123.0
N2 C5 C6 134.6(2)
N2 C5 C8 110.34(19)
C6 C5 C8 115.0(2)
N3 C6 Cl1 118.21(17)
N3 C6 C5 121.4(2)
C5 C6 Cl1 120.38(17)
N3 C7 H7 116.0
N4 C7 N3 128.0(2)
N4 C7 H7 116.0
N1 C8 C5 105.57(18)
N4 C8 N1 128.3(2)
N4 C8 C5 126.1(2)
C2A O1A H1AA 106(3)
C4A N1A C1A 125.77(19)
C4A N1A C8A 105.79(18)
C8A N1A C1A 128.43(18)
C4A N2A C5A 103.52(18)
C6A N3A C7A 117.3(2)
C8A N4A C7A 112.0(2)
N1A C1A H1AB 108.0
N1A C1A C2A 109.84(18)
N1A C1A C3A 111.1(2)
C2A C1A H1AB 108.0
C3A C1A H1AB 108.0
C3A C1A C2A 111.88(19)
O1A C2A C1A 112.03(19)
O1A C2A H2AA 109.2
O1A C2A H2AB 109.2
C1A C2A H2AA 109.2
C1A C2A H2AB 109.2
H2AA C2A H2AB 107.9
C1A C3A H3AA 109.5
C1A C3A H3AB 109.5
C1A C3A H3AC 109.5
H3AA C3A H3AB 109.5
H3AA C3A H3AC 109.5
H3AB C3A H3AC 109.5
N1A C4A H4A 122.5
N2A C4A N1A 115.0(2)
N2A C4A H4A 122.5
N2A C5A C6A 134.9(2)
N2A C5A C8A 110.23(19)
C6A C5A C8A 114.9(2)
N3A C6A Cl1A 117.69(18)
N3A C6A C5A 121.4(2)
C5A C6A Cl1A 120.87(18)
N3A C7A H7A 115.9
N4A C7A N3A 128.1(2)
N4A C7A H7A 115.9
N1A C8A C5A 105.48(18)
N4A C8A N1A 128.3(2)
N4A C8A C5A 126.2(2)

loop_
_geom_bond_atom_site_label_1
_geom_bond_atom_site_label_2
_geom_bond_distance
Cl1 C6 1.722(2)
O1 C2 1.416(3)
O1 H1 0.83(4)
N1 C1 1.481(3)
N1 C4 1.363(3)
N1 C8 1.367(3)
N2 C4 1.318(3)
N2 C5 1.382(3)
N3 C6 1.321(3)
N3 C7 1.346(3)
N4 C7 1.332(3)
N4 C8 1.331(3)
C1 H1A 0.9800
C1 C2 1.526(3)
C1 C3 1.505(3)
C2 H2A 0.9700
C2 H2B 0.9700
C3 H3A 0.9600
C3 H3B 0.9600
C3 H3C 0.9600
C4 H4 0.9300
C5 C6 1.382(3)
C5 C8 1.401(3)
C7 H7 0.9300
Cl1A C6A 1.730(2)
O1A C2A 1.408(3)
O1A H1AA 0.74(3)
N1A C1A 1.489(3)
N1A C4A 1.352(3)
N1A C8A 1.376(3)
N2A C4A 1.317(3)
N2A C5A 1.382(3)
N3A C6A 1.321(3)
N3A C7A 1.350(3)
N4A C7A 1.332(3)
N4A C8A 1.331(3)
C1A H1AB 0.9800
C1A C2A 1.520(3)
C1A C3A 1.500(3)
C2A H2AA 0.9700
C2A H2AB 0.9700
C3A H3AA 0.9600
C3A H3AB 0.9600
C3A H3AC 0.9600
C4A H4A 0.9300
C5A C6A 1.385(3)
C5A C8A 1.405(3)
C7A H7A 0.9300

loop_
_geom_hbond_atom_site_label_D
_geom_hbond_atom_site_label_H
_geom_hbond_atom_site_label_A
_geom_hbond_distance_DH
_geom_hbond_distance_HA
_geom_hbond_distance_DA
_geom_hbond_angle_DHA
_geom_hbond_site_symmetry_A
O1 H1 N2A 0.83(4) 2.01(4) 2.839(3) 177(4) 1_556
O1A H1AA N2 0.74(3) 2.07(3) 2.798(3) 168(4) .

loop_
_geom_torsion_atom_site_label_1
_geom_torsion_atom_site_label_2
_geom_torsion_atom_site_label_3
_geom_torsion_atom_site_label_4
_geom_torsion
N1 C1 C2 O1 57.9(2)
N2 C5 C6 Cl1 0.9(4)
N2 C5 C6 N3 -179.1(2)
N2 C5 C8 N1 0.3(3)
N2 C5 C8 N4 179.2(2)
C1 N1 C4 N2 176.0(2)
C1 N1 C8 N4 4.9(4)
C1 N1 C8 C5 -176.3(2)
C3 C1 C2 O1 -66.3(3)
C4 N1 C1 C2 -89.7(3)
C4 N1 C1 C3 35.6(3)
C4 N1 C8 N4 -179.0(2)
C4 N1 C8 C5 -0.1(2)
C4 N2 C5 C6 179.4(3)
C4 N2 C5 C8 -0.3(3)
C5 N2 C4 N1 0.2(3)
C6 N3 C7 N4 -1.0(4)
C6 C5 C8 N1 -179.50(19)
C6 C5 C8 N4 -0.6(3)
C7 N3 C6 Cl1 -179.95(19)
C7 N3 C6 C5 0.1(4)
C7 N4 C8 N1 178.6(2)
C7 N4 C8 C5 -0.1(3)
C8 N1 C1 C2 85.6(3)
C8 N1 C1 C3 -149.1(2)
C8 N1 C4 N2 0.0(3)
C8 N4 C7 N3 0.9(4)
C8 C5 C6 Cl1 -179.36(17)
C8 C5 C6 N3 0.6(3)
N1A C1A C2A O1A -66.0(2)
N2A C5A C6A Cl1A -1.7(4)
N2A C5A C6A N3A 179.0(2)
N2A C5A C8A N1A 0.8(3)
N2A C5A C8A N4A -179.2(2)
C1A N1A C4A N2A -178.2(2)
C1A N1A C8A N4A -2.0(4)
C1A N1A C8A C5A 178.0(2)
C3A C1A C2A O1A 170.1(2)
C4A N1A C1A C2A 119.5(2)
C4A N1A C1A C3A -116.2(3)
C4A N1A C8A N4A 179.2(2)
C4A N1A C8A C5A -0.8(2)
C4A N2A C5A C6A 177.8(3)
C4A N2A C5A C8A -0.5(3)
C5A N2A C4A N1A 0.0(3)
C6A N3A C7A N4A -0.1(4)
C6A C5A C8A N1A -177.8(2)
C6A C5A C8A N4A 2.1(3)
C7A N3A C6A Cl1A -177.45(18)
C7A N3A C6A C5A 1.9(4)
C7A N4A C8A N1A 179.4(2)
C7A N4A C8A C5A -0.6(3)
C8A N1A C1A C2A -59.0(3)
C8A N1A C1A C3A 65.2(3)
C8A N1A C4A N2A 0.6(3)
C8A N4A C7A N3A -0.5(4)
C8A C5A C6A Cl1A 176.56(16)
C8A C5A C6A N3A -2.8(3)
